data_7235626
loop_
_publ_author_name
'Ding, Jian-Gang'
'Yin, Chao'
'Zheng, Ling-Yun'
'Han, Shan-Shan'
'Li, Bao-Long'
'Wu, Bing'

_publ_section_title
;
 Tuning cadmium coordination architectures using
 1,4-bis(1,2,4-triazol-1-ylmethyl)benzene and sulfoisophthalate
;
_journal_issue 47
_journal_name_full 'RSC Advances'
_journal_page_first 24594
_journal_paper_doi 10.1039/c4ra02291b
_journal_volume 4
_journal_year 2014
_chemical_formula_sum 'C64 H86 Cd3 N24 O30 S2'
_chemical_formula_weight 2072.89
_space_group_IT_number 2
_space_group_name_Hall '-P 1'
_space_group_name_H-M_alt 'P -1'
_symmetry_cell_setting triclinic
_symmetry_Int_Tables_number 2
_symmetry_space_group_name_Hall '-P 1'
_symmetry_space_group_name_H-M 'P -1'
_atom_sites_solution_hydrogens geom
_atom_sites_solution_primary direct
_atom_sites_solution_secondary difmap
_audit_creation_method SHELXL-97
_cell_angle_alpha 101.129(8)
_cell_angle_beta 100.063(7)
_cell_angle_gamma 93.506(5)
_cell_formula_units_Z 1
_cell_length_a 10.187(3)
_cell_length_b 13.377(4)
_cell_length_c 17.241(5)
_cell_measurement_reflns_used 9911
_cell_measurement_temperature 223(2)
_cell_measurement_theta_max 27.5
_cell_measurement_theta_min 3.1
_cell_volume 2258.8(12)
_computing_cell_refinement CrystalClear
_computing_data_collection CrystalClear
_computing_data_reduction CrystalStructure
_computing_molecular_graphics 'Bruker SHELXTL'
_computing_publication_material 'Bruker SHELXTL'
_computing_structure_refinement 'SHELXL-97 (Sheldrick, 1997)'
_computing_structure_solution 'SHELXS-97 (Sheldrick, 1990)'
_diffrn_ambient_temperature 223(2)
_diffrn_detector_area_resol_mean 14.63
_diffrn_measured_fraction_theta_full 0.984
_diffrn_measured_fraction_theta_max 0.984
_diffrn_measurement_device_type 'Rigaku Saturn CCD'
_diffrn_measurement_method \w
_diffrn_radiation_monochromator graphite
_diffrn_radiation_source 'fine-focus sealed tube'
_diffrn_radiation_type MoK\a
_diffrn_radiation_wavelength 0.71075
_diffrn_reflns_av_R_equivalents 0.0490
_diffrn_reflns_av_sigmaI/netI 0.0731
_diffrn_reflns_limit_h_max 12
_diffrn_reflns_limit_h_min -11
_diffrn_reflns_limit_k_max 16
_diffrn_reflns_limit_k_min -13
_diffrn_reflns_limit_l_max 21
_diffrn_reflns_limit_l_min -21
_diffrn_reflns_number 19974
_diffrn_reflns_theta_full 26.30
_diffrn_reflns_theta_max 26.30
_diffrn_reflns_theta_min 3.11
_diffrn_standards_decay_% 0
_diffrn_standards_interval_count 0
_diffrn_standards_interval_time 0
_diffrn_standards_number 0
_exptl_absorpt_coefficient_mu 0.834
_exptl_absorpt_correction_T_max 0.8851
_exptl_absorpt_correction_T_min 0.5551
_exptl_absorpt_correction_type multi-scan
_exptl_absorpt_process_details 'Jacobson, R. (1998) Private communication'
_exptl_crystal_colour colorless
_exptl_crystal_density_diffrn 1.524
_exptl_crystal_density_method 'not measured'
_exptl_crystal_description block
_exptl_crystal_F_000 1054
_exptl_crystal_size_max 0.80
_exptl_crystal_size_mid 0.20
_exptl_crystal_size_min 0.15
_refine_diff_density_max 1.360
_refine_diff_density_min -1.280
_refine_diff_density_rms 0.131
_refine_ls_extinction_method none
_refine_ls_goodness_of_fit_ref 1.094
_refine_ls_hydrogen_treatment mixed
_refine_ls_matrix_type full
_refine_ls_number_parameters 523
_refine_ls_number_reflns 9035
_refine_ls_number_restraints 11
_refine_ls_restrained_S_all 1.093
_refine_ls_R_factor_all 0.1095
_refine_ls_R_factor_gt 0.0782
_refine_ls_shift/su_max 0.001
_refine_ls_shift/su_mean 0.000
_refine_ls_structure_factor_coef Fsqd
_refine_ls_weighting_details 'calc w=1/[\s^2^(Fo^2^)+(0.1130P)^2^+1.5420P] where P=(Fo^2^+2Fc^2^)/3'
_refine_ls_weighting_scheme calc
_refine_ls_wR_factor_gt 0.1951
_refine_ls_wR_factor_ref 0.2190
_reflns_number_gt 6346
_reflns_number_total 9035
_reflns_threshold_expression >2sigma(I)
_cod_data_source_file c4ra02291b2.cif
_cod_data_source_block cdbbtzsip1
_cod_depositor_comments
;
The following automatic conversions were performed:

data item '_exptl_absorpt_correction_type' value 'Multi-scan' was
changed to 'multi-scan' in accordance with the
/home/saulius/struct/COD-crude-data/automatic-downloads/DataCite-retrospective/RSC/depositions/lib/dictionaries/cif_core.dic
dictionary named 'cif_core.dic' version 2.4.2 last updated on
2011-04-26.

data item '_symmetry_cell_setting' value 'Triclinic' was changed to
'triclinic' in accordance with the
/home/saulius/struct/COD-crude-data/automatic-downloads/DataCite-retrospective/RSC/depositions/lib/dictionaries/cif_core.dic
dictionary named 'cif_core.dic' version 2.4.2 last updated on
2011-04-26.

Automatic conversion script
Id: cif_fix_values 6909 2019-04-08 15:41:33Z antanas 
;
_cod_original_cell_volume 2258.7(10)
_cod_database_code 7235626

loop_
_symmetry_equiv_pos_as_xyz
'x, y, z'
'-x, -y, -z'

loop_
_atom_site_label
_atom_site_type_symbol
_atom_site_fract_x
_atom_site_fract_y
_atom_site_fract_z
_atom_site_U_iso_or_equiv
_atom_site_adp_type
_atom_site_occupancy
_atom_site_symmetry_multiplicity
_atom_site_calc_flag
_atom_site_refinement_flags
Cd1 Cd 1.5000 1.5000 0.5000 0.0531(2) Uani 1 2 d SD
Cd2 Cd 0.72178(4) 0.92000(4) 0.85012(3) 0.03716(18) Uani 1 1 d .
S1 S 0.15369(17) 0.49120(13) 0.71735(10) 0.0413(4) Uani 1 1 d .
O1 O 0.5489(5) 0.7921(4) 0.8030(3) 0.0568(14) Uani 1 1 d .
O2 O 0.4738(4) 0.9336(4) 0.8540(3) 0.0488(12) Uani 1 1 d .
O3 O -0.0301(4) 0.9280(4) 0.8474(3) 0.0466(12) Uani 1 1 d .
O4 O -0.1501(4) 0.7784(4) 0.8164(3) 0.0450(11) Uani 1 1 d .
O5 O 0.2820(5) 0.4613(4) 0.6994(4) 0.0641(15) Uani 1 1 d .
O6 O 0.0532(6) 0.4787(4) 0.6451(3) 0.0585(14) Uani 1 1 d .
O7 O 0.1120(6) 0.4426(4) 0.7781(3) 0.0611(15) Uani 1 1 d .
O8 O 1.3603(7) 1.6266(5) 0.4781(5) 0.0805(19) Uani 1 1 d D
O9 O 1.5204(6) 1.4649(7) 0.3675(4) 0.089(2) Uani 1 1 d D
N1 N 1.0945(6) 1.3433(5) 0.4479(3) 0.0433(13) Uani 1 1 d .
N2 N 1.1375(7) 1.2788(5) 0.3864(4) 0.0550(16) Uani 1 1 d .
N3 N 1.3068(6) 1.3919(5) 0.4618(4) 0.0503(15) Uani 1 1 d .
N4 N 0.7356(7) 0.9541(7) 0.6029(4) 0.0756(17) Uani 1 1 d .
N5 N 0.6081(7) 0.9741(7) 0.5987(4) 0.0756(17) Uani 1 1 d .
N6 N 0.6971(6) 0.9578(5) 0.7226(3) 0.0479(14) Uani 1 1 d .
N7 N 0.8011(5) 1.2483(4) 0.9771(3) 0.0418(13) Uani 1 1 d .
N8 N 0.9240(6) 1.2145(5) 0.9980(4) 0.0460(14) Uani 1 1 d .
N9 N 0.7765(5) 1.0861(4) 0.9192(3) 0.0401(13) Uani 1 1 d .
N10 N 0.7095(5) 0.7502(4) 1.0437(3) 0.0402(13) Uani 1 1 d .
N11 N 0.6272(6) 0.8213(5) 1.0683(4) 0.0493(15) Uani 1 1 d .
N12 N 0.7272(5) 0.8687(5) 0.9729(3) 0.0433(13) Uani 1 1 d .
C1 C 0.9154(7) 1.2323(6) 0.4751(4) 0.0465(17) Uani 1 1 d .
C2 C 0.8395(8) 1.1551(7) 0.4172(5) 0.059(2) Uani 1 1 d .
H2A H 0.8135 1.1652 0.3645 0.071 Uiso 1 1 calc R
C3 C 0.8006(8) 1.0618(7) 0.4360(5) 0.063(2) Uani 1 1 d .
H3A H 0.7487 1.0099 0.3957 0.076 Uiso 1 1 calc R
C4 C 0.8375(8) 1.0452(6) 0.5128(4) 0.0491(17) Uani 1 1 d .
C5 C 0.9160(8) 1.1218(6) 0.5711(4) 0.0537(19) Uani 1 1 d .
H5A H 0.9440 1.1108 0.6234 0.064 Uiso 1 1 calc R
C6 C 0.9532(7) 1.2139(6) 0.5528(4) 0.0463(17) Uani 1 1 d .
H6A H 1.0051 1.2655 0.5933 0.056 Uiso 1 1 calc R
C7 C 0.9561(7) 1.3330(6) 0.4548(5) 0.0491(17) Uani 1 1 d .
H7A H 0.9002 1.3388 0.4038 0.059 Uiso 1 1 calc R
H7B H 0.9400 1.3890 0.4968 0.059 Uiso 1 1 calc R
C8 C 0.8004(10) 0.9435(7) 0.5326(5) 0.064(2) Uani 1 1 d .
H8A H 0.7397 0.9008 0.4860 0.077 Uiso 1 1 calc R
H8B H 0.8815 0.9086 0.5430 0.077 Uiso 1 1 calc R
C9 C 1.2656(8) 1.3149(6) 0.3985(5) 0.0551(19) Uani 1 1 d .
H9A H 1.3234 1.2879 0.3646 0.066 Uiso 1 1 calc R
C10 C 1.1944(8) 1.4087(6) 0.4917(5) 0.0510(18) Uani 1 1 d .
H10A H 1.1884 1.4592 0.5368 0.061 Uiso 1 1 calc R
C11 C 0.5900(8) 0.9766(8) 0.6734(5) 0.0682(18) Uani 1 1 d .
H11A H 0.5086 0.9904 0.6900 0.082 Uiso 1 1 calc R
C12 C 0.7867(8) 0.9445(8) 0.6759(5) 0.0682(18) Uani 1 1 d .
H12A H 0.8751 0.9301 0.6927 0.082 Uiso 1 1 calc R
C13 C 0.8951(7) 1.4299(5) 1.0047(4) 0.0421(15) Uani 1 1 d .
C14 C 1.0052(7) 1.4560(6) 1.0653(4) 0.0455(16) Uani 1 1 d .
H14A H 1.0091 1.4265 1.1108 0.055 Uiso 1 1 calc R
C15 C 1.1106(7) 1.5238(6) 1.0623(5) 0.0512(18) Uani 1 1 d .
H15A H 1.1856 1.5390 1.1045 0.061 Uiso 1 1 calc R
C16 C 0.7814(7) 1.3544(5) 1.0093(5) 0.0448(16) Uani 1 1 d .
H16A H 0.7719 1.3613 1.0656 0.054 Uiso 1 1 calc R
H16B H 0.6979 1.3714 0.9791 0.054 Uiso 1 1 calc R
C17 C 0.9024(7) 1.1176(6) 0.9617(5) 0.0497(18) Uani 1 1 d .
H17A H 0.9699 1.0728 0.9649 0.060 Uiso 1 1 calc R
C18 C 0.7165(7) 1.1711(6) 0.9312(4) 0.0472(17) Uani 1 1 d .
H18A H 0.6263 1.1763 0.9100 0.057 Uiso 1 1 calc R
C19 C 0.6029(7) 0.5771(5) 1.0362(4) 0.0405(15) Uani 1 1 d .
C20 C 0.5463(7) 0.5196(5) 1.0819(4) 0.0410(15) Uani 1 1 d .
H20A H 0.5778 0.5321 1.1378 0.049 Uiso 1 1 calc R
C21 C 0.4425(7) 0.4429(6) 1.0464(4) 0.0453(16) Uani 1 1 d .
H21A H 0.4034 0.4048 1.0784 0.054 Uiso 1 1 calc R
C22 C 0.7198(7) 0.6576(5) 1.0750(4) 0.0468(17) Uani 1 1 d .
H22A H 0.7234 0.6743 1.1332 0.056 Uiso 1 1 calc R
H22B H 0.8035 0.6292 1.0656 0.056 Uiso 1 1 calc R
C23 C 0.6423(7) 0.8918(6) 1.0246(4) 0.0481(17) Uani 1 1 d .
H23A H 0.5983 0.9518 1.0292 0.058 Uiso 1 1 calc R
C24 C 0.7666(6) 0.7795(5) 0.9873(4) 0.0408(15) Uani 1 1 d .
H24A H 0.8270 0.7423 0.9608 0.049 Uiso 1 1 calc R
C25 C 0.3180(6) 0.7824(5) 0.8084(4) 0.0369(6) Uani 1 1 d .
C26 C 0.2064(6) 0.8336(5) 0.8247(4) 0.0369(6) Uani 1 1 d .
H26A H 0.2167 0.9040 0.8475 0.044 Uiso 1 1 calc R
C27 C 0.0810(6) 0.7792(5) 0.8069(4) 0.0369(6) Uani 1 1 d .
C28 C 0.0644(6) 0.6724(5) 0.7768(4) 0.0369(6) Uani 1 1 d .
H28A H -0.0191 0.6343 0.7694 0.044 Uiso 1 1 calc R
C29 C 0.1772(6) 0.6258(5) 0.7585(4) 0.0369(6) Uani 1 1 d .
C30 C 0.3028(6) 0.6789(5) 0.7750(4) 0.0369(6) Uani 1 1 d .
H30A H 0.3774 0.6448 0.7636 0.044 Uiso 1 1 calc R
C31 C 0.4559(6) 0.8398(5) 0.8230(4) 0.0416(16) Uani 1 1 d .
C32 C -0.0424(6) 0.8315(5) 0.8247(4) 0.0355(14) Uani 1 1 d .
O10 O 0.3298(8) 0.4070(6) 0.2299(4) 0.090(2) Uani 1 1 d D
O11 O 0.9254(9) 0.9233(8) 0.2242(6) 0.0938(13) Uani 0.75 1 d P
O12 O 0.7946(9) 1.4340(8) 0.6721(6) 0.0938(13) Uani 0.75 1 d P
O13 O 0.6673(9) 0.9170(8) 0.2500(6) 0.0938(13) Uani 0.75 1 d P
O14 O 1.4711(9) 1.8032(8) 0.4515(6) 0.0938(13) Uani 0.75 1 d P
O15 O 1.0337(9) 0.7442(8) 0.2080(6) 0.0938(13) Uani 0.75 1 d P
O16 O 0.5899(19) 0.7331(16) 0.3078(16) 0.130(5) Uani 0.50 1 d P
O17 O 0.6773(19) 0.7550(16) 0.3529(16) 0.130(5) Uani 0.50 1 d P
O18 O 0.713(3) 1.264(3) 0.716(3) 0.130(5) Uani 0.25 1 d P
H1W H 1.307(12) 1.608(9) 0.433(4) 0.156 Uiso 1 1 d D
H2W H 1.390(13) 1.690(4) 0.483(7) 0.156 Uiso 1 1 d D
H3W H 1.580(8) 1.498(10) 0.351(6) 0.156 Uiso 1 1 d D
H4W H 1.446(3) 1.455(11) 0.3368(12) 0.156 Uiso 1 1 d D
H5W H 0.324(8) 0.341(3) 0.207(8) 0.156 Uiso 1 1 d D
H6W H 0.245(4) 0.422(8) 0.221(5) 0.156 Uiso 1 1 d D

loop_
_atom_site_aniso_label
_atom_site_aniso_U_11
_atom_site_aniso_U_22
_atom_site_aniso_U_33
_atom_site_aniso_U_23
_atom_site_aniso_U_13
_atom_site_aniso_U_12
Cd1 0.0461(4) 0.0482(5) 0.0637(5) 0.0029(4) 0.0219(4) -0.0101(3)
Cd2 0.0269(3) 0.0358(3) 0.0466(3) 0.0050(2) 0.00883(19) -0.00742(19)
S1 0.0386(9) 0.0376(9) 0.0468(9) 0.0035(8) 0.0157(7) -0.0073(7)
O1 0.030(2) 0.055(3) 0.079(4) -0.005(3) 0.018(2) -0.007(2)
O2 0.028(2) 0.047(3) 0.065(3) 0.000(3) 0.010(2) -0.008(2)
O3 0.031(2) 0.050(3) 0.059(3) 0.007(2) 0.014(2) 0.005(2)
O4 0.027(2) 0.055(3) 0.051(3) 0.005(2) 0.0098(19) -0.005(2)
O5 0.052(3) 0.053(3) 0.086(4) -0.009(3) 0.035(3) -0.004(3)
O6 0.064(3) 0.045(3) 0.054(3) -0.001(3) -0.004(3) -0.012(3)
O7 0.081(4) 0.042(3) 0.067(3) 0.016(3) 0.032(3) -0.005(3)
O8 0.068(4) 0.054(4) 0.114(5) 0.009(4) 0.016(4) -0.002(3)
O9 0.062(4) 0.146(7) 0.055(3) 0.005(4) 0.027(3) -0.027(4)
N1 0.041(3) 0.042(3) 0.047(3) 0.010(3) 0.010(3) -0.005(3)
N2 0.058(4) 0.049(4) 0.058(4) 0.003(3) 0.023(3) -0.011(3)
N3 0.044(3) 0.045(4) 0.063(4) 0.009(3) 0.022(3) -0.007(3)
N4 0.046(3) 0.126(5) 0.062(3) 0.042(3) 0.008(2) -0.003(3)
N5 0.046(3) 0.126(5) 0.062(3) 0.042(3) 0.008(2) -0.003(3)
N6 0.040(3) 0.061(4) 0.048(3) 0.020(3) 0.013(3) 0.006(3)
N7 0.034(3) 0.037(3) 0.055(3) 0.008(3) 0.013(3) -0.003(2)
N8 0.037(3) 0.040(4) 0.056(3) 0.005(3) 0.000(3) 0.003(3)
N9 0.031(3) 0.030(3) 0.056(3) 0.005(3) 0.005(2) -0.002(2)
N10 0.031(3) 0.038(3) 0.050(3) 0.007(3) 0.010(2) -0.003(2)
N11 0.051(4) 0.048(4) 0.054(3) 0.012(3) 0.022(3) 0.009(3)
N12 0.037(3) 0.046(4) 0.050(3) 0.013(3) 0.015(3) 0.000(3)
C1 0.038(4) 0.050(4) 0.051(4) 0.009(4) 0.015(3) -0.006(3)
C2 0.064(5) 0.060(5) 0.048(4) 0.016(4) 0.002(4) -0.016(4)
C3 0.062(5) 0.069(6) 0.046(4) 0.002(4) 0.003(4) -0.032(4)
C4 0.057(4) 0.045(4) 0.050(4) 0.017(4) 0.019(3) -0.007(3)
C5 0.073(5) 0.049(5) 0.036(3) 0.009(3) 0.010(4) -0.011(4)
C6 0.053(4) 0.042(4) 0.039(3) 0.005(3) 0.006(3) -0.014(3)
C7 0.035(4) 0.056(5) 0.057(4) 0.013(4) 0.011(3) -0.004(3)
C8 0.086(6) 0.062(5) 0.049(4) 0.012(4) 0.031(4) -0.021(4)
C9 0.063(5) 0.042(4) 0.060(5) -0.001(4) 0.026(4) -0.002(4)
C10 0.052(4) 0.044(4) 0.055(4) 0.013(4) 0.009(4) -0.011(4)
C11 0.047(3) 0.107(6) 0.061(3) 0.035(4) 0.018(3) 0.011(3)
C12 0.047(3) 0.107(6) 0.061(3) 0.035(4) 0.018(3) 0.011(3)
C13 0.045(4) 0.028(3) 0.057(4) 0.008(3) 0.022(3) -0.002(3)
C14 0.053(4) 0.043(4) 0.042(4) 0.012(3) 0.012(3) -0.004(3)
C15 0.045(4) 0.051(5) 0.054(4) 0.002(4) 0.010(3) -0.003(3)
C16 0.038(4) 0.040(4) 0.059(4) 0.010(3) 0.017(3) 0.002(3)
C17 0.038(4) 0.042(4) 0.062(4) 0.009(4) -0.004(3) -0.006(3)
C18 0.030(3) 0.056(5) 0.054(4) 0.018(4) 0.003(3) -0.012(3)
C19 0.037(3) 0.034(4) 0.047(4) 0.003(3) 0.007(3) -0.005(3)
C20 0.046(4) 0.030(4) 0.047(4) 0.011(3) 0.008(3) 0.000(3)
C21 0.046(4) 0.046(4) 0.049(4) 0.018(3) 0.017(3) -0.003(3)
C22 0.048(4) 0.038(4) 0.053(4) 0.016(3) 0.003(3) -0.006(3)
C23 0.054(4) 0.047(4) 0.052(4) 0.017(4) 0.022(3) 0.014(3)
C24 0.028(3) 0.033(4) 0.059(4) 0.005(3) 0.010(3) -0.002(3)
C25 0.0249(12) 0.0419(15) 0.0401(14) 0.0012(12) 0.0068(10) -0.0052(11)
C26 0.0249(12) 0.0419(15) 0.0401(14) 0.0012(12) 0.0068(10) -0.0052(11)
C27 0.0249(12) 0.0419(15) 0.0401(14) 0.0012(12) 0.0068(10) -0.0052(11)
C28 0.0249(12) 0.0419(15) 0.0401(14) 0.0012(12) 0.0068(10) -0.0052(11)
C29 0.0249(12) 0.0419(15) 0.0401(14) 0.0012(12) 0.0068(10) -0.0052(11)
C30 0.0249(12) 0.0419(15) 0.0401(14) 0.0012(12) 0.0068(10) -0.0052(11)
C31 0.025(3) 0.038(4) 0.053(4) -0.006(3) 0.002(3) -0.009(3)
C32 0.023(3) 0.044(4) 0.039(3) 0.007(3) 0.005(2) 0.004(3)
O10 0.094(5) 0.091(5) 0.077(4) 0.018(4) 0.010(4) -0.024(4)
O11 0.071(3) 0.107(4) 0.097(3) 0.017(3) 0.012(2) -0.016(2)
O12 0.071(3) 0.107(4) 0.097(3) 0.017(3) 0.012(2) -0.016(2)
O13 0.071(3) 0.107(4) 0.097(3) 0.017(3) 0.012(2) -0.016(2)
O14 0.071(3) 0.107(4) 0.097(3) 0.017(3) 0.012(2) -0.016(2)
O15 0.071(3) 0.107(4) 0.097(3) 0.017(3) 0.012(2) -0.016(2)
O16 0.079(9) 0.101(9) 0.211(18) 0.016(10) 0.045(10) 0.009(9)
O17 0.079(9) 0.101(9) 0.211(18) 0.016(10) 0.045(10) 0.009(9)
O18 0.079(9) 0.101(9) 0.211(18) 0.016(10) 0.045(10) 0.009(9)

loop_
_atom_type_symbol
_atom_type_description
_atom_type_scat_dispersion_real
_atom_type_scat_dispersion_imag
_atom_type_scat_source
C C 0.0033 0.0016 'International Tables Vol C Tables 4.2.6.8 and 6.1.1.4'
H H 0.0000 0.0000 'International Tables Vol C Tables 4.2.6.8 and 6.1.1.4'
N N 0.0061 0.0033 'International Tables Vol C Tables 4.2.6.8 and 6.1.1.4'
O O 0.0106 0.0060 'International Tables Vol C Tables 4.2.6.8 and 6.1.1.4'
S S 0.1246 0.1234 'International Tables Vol C Tables 4.2.6.8 and 6.1.1.4'
Cd Cd -0.8075 1.2024 'International Tables Vol C Tables 4.2.6.8 and 6.1.1.4'

loop_
_geom_angle_atom_site_label_1
_geom_angle_atom_site_label_2
_geom_angle_atom_site_label_3
_geom_angle
_geom_angle_site_symmetry_1
_geom_angle_site_symmetry_3
N3 Cd1 N3 180.000(1) . 2_886
N3 Cd1 O9 93.0(2) . 2_886
N3 Cd1 O9 87.0(2) 2_886 2_886
N3 Cd1 O9 87.0(2) . .
N3 Cd1 O9 93.0(2) 2_886 .
O9 Cd1 O9 180.00(7) 2_886 .
N3 Cd1 O8 95.3(2) . 2_886
N3 Cd1 O8 84.7(2) 2_886 2_886
O9 Cd1 O8 91.4(3) 2_886 2_886
O9 Cd1 O8 88.6(3) . 2_886
N3 Cd1 O8 84.7(2) . .
N3 Cd1 O8 95.3(2) 2_886 .
O9 Cd1 O8 88.6(3) 2_886 .
O9 Cd1 O8 91.4(3) . .
O8 Cd1 O8 180.000(3) 2_886 .
N9 Cd2 O1 144.01(18) . .
N9 Cd2 N6 95.7(2) . .
O1 Cd2 N6 89.6(2) . .
N9 Cd2 N12 89.2(2) . .
O1 Cd2 N12 84.2(2) . .
N6 Cd2 N12 173.9(2) . .
N9 Cd2 O4 133.82(18) . 1_655
O1 Cd2 O4 81.00(17) . 1_655
N6 Cd2 O4 93.60(19) . 1_655
N12 Cd2 O4 85.66(18) . 1_655
N9 Cd2 O3 82.91(18) . 1_655
O1 Cd2 O3 133.06(17) . 1_655
N6 Cd2 O3 85.48(18) . 1_655
N12 Cd2 O3 98.84(18) . 1_655
O4 Cd2 O3 52.89(16) 1_655 1_655
N9 Cd2 O2 91.36(17) . .
O1 Cd2 O2 52.81(17) . .
N6 Cd2 O2 92.26(18) . .
N12 Cd2 O2 83.89(18) . .
O4 Cd2 O2 133.37(16) 1_655 .
O3 Cd2 O2 173.58(16) 1_655 .
O6 S1 O7 113.6(4) . .
O6 S1 O5 111.6(3) . .
O7 S1 O5 112.3(4) . .
O6 S1 C29 105.2(3) . .
O7 S1 C29 106.7(3) . .
O5 S1 C29 106.8(3) . .
C31 O1 Cd2 99.2(4) . .
C31 O2 Cd2 86.5(4) . .
C32 O3 Cd2 88.8(4) . 1_455
C32 O4 Cd2 95.5(4) . 1_455
Cd1 O8 H1W 110(9) . .
Cd1 O8 H2W 123(9) . .
H1W O8 H2W 109(3) . .
Cd1 O9 H3W 121(9) . .
Cd1 O9 H4W 112(2) . .
H3W O9 H4W 114(4) . .
C10 N1 N2 110.7(6) . .
C10 N1 C7 130.0(6) . .
N2 N1 C7 119.3(6) . .
C9 N2 N1 100.9(6) . .
C9 N3 C10 103.2(6) . .
C9 N3 Cd1 131.3(5) . .
C10 N3 Cd1 124.1(5) . .
C12 N4 N5 109.9(7) . .
C12 N4 C8 128.1(7) . .
N5 N4 C8 122.0(7) . .
C11 N5 N4 102.6(7) . .
C12 N6 C11 102.9(6) . .
C12 N6 Cd2 124.6(5) . .
C11 N6 Cd2 131.3(5) . .
C18 N7 N8 109.6(6) . .
C18 N7 C16 131.4(6) . .
N8 N7 C16 118.9(6) . .
C17 N8 N7 101.7(6) . .
C18 N9 C17 102.0(6) . .
C18 N9 Cd2 137.4(5) . .
C17 N9 Cd2 120.6(5) . .
C24 N10 N11 108.8(6) . .
C24 N10 C22 129.5(6) . .
N11 N10 C22 121.7(5) . .
C23 N11 N10 103.6(5) . .
C24 N12 C23 102.7(6) . .
C24 N12 Cd2 124.2(5) . .
C23 N12 Cd2 126.6(5) . .
C2 C1 C6 117.8(7) . .
C2 C1 C7 120.7(7) . .
C6 C1 C7 121.5(7) . .
C1 C2 C3 120.8(7) . .
C1 C2 H2A 119.6 . .
C3 C2 H2A 119.6 . .
C4 C3 C2 120.7(7) . .
C4 C3 H3A 119.7 . .
C2 C3 H3A 119.7 . .
C3 C4 C5 118.9(7) . .
C3 C4 C8 120.9(7) . .
C5 C4 C8 120.1(7) . .
C6 C5 C4 120.3(7) . .
C6 C5 H5A 119.8 . .
C4 C5 H5A 119.8 . .
C5 C6 C1 121.4(7) . .
C5 C6 H6A 119.3 . .
C1 C6 H6A 119.3 . .
N1 C7 C1 112.5(6) . .
N1 C7 H7A 109.1 . .
C1 C7 H7A 109.1 . .
N1 C7 H7B 109.1 . .
C1 C7 H7B 109.1 . .
H7A C7 H7B 107.8 . .
N4 C8 C4 112.6(7) . .
N4 C8 H8A 109.1 . .
C4 C8 H8A 109.1 . .
N4 C8 H8B 109.1 . .
C4 C8 H8B 109.1 . .
H8A C8 H8B 107.8 . .
N2 C9 N3 115.8(7) . .
N2 C9 H9A 122.1 . .
N3 C9 H9A 122.1 . .
N1 C10 N3 109.4(7) . .
N1 C10 H10A 125.3 . .
N3 C10 H10A 125.3 . .
N5 C11 N6 114.0(7) . .
N5 C11 H11A 123.0 . .
N6 C11 H11A 123.0 . .
N4 C12 N6 110.6(7) . .
N4 C12 H12A 124.7 . .
N6 C12 H12A 124.7 . .
C14 C13 C15 118.1(6) . 2_787
C14 C13 C16 121.5(6) . .
C15 C13 C16 120.3(7) 2_787 .
C13 C14 C15 122.6(7) . .
C13 C14 H14A 118.7 . .
C15 C14 H14A 118.7 . .
C14 C15 C13 119.3(7) . 2_787
C14 C15 H15A 120.4 . .
C13 C15 H15A 120.4 2_787 .
N7 C16 C13 113.2(5) . .
N7 C16 H16A 108.9 . .
C13 C16 H16A 108.9 . .
N7 C16 H16B 108.9 . .
C13 C16 H16B 108.9 . .
H16A C16 H16B 107.8 . .
N8 C17 N9 115.8(6) . .
N8 C17 H17A 122.1 . .
N9 C17 H17A 122.1 . .
N9 C18 N7 110.9(6) . .
N9 C18 H18A 124.6 . .
N7 C18 H18A 124.6 . .
C20 C19 C21 119.3(7) . 2_667
C20 C19 C22 120.4(6) . .
C21 C19 C22 120.2(6) 2_667 .
C19 C20 C21 120.8(6) . .
C19 C20 H20A 119.6 . .
C21 C20 H20A 119.6 . .
C19 C21 C20 119.9(6) 2_667 .
C19 C21 H21A 120.1 2_667 .
C20 C21 H21A 120.1 . .
N10 C22 C19 112.5(6) . .
N10 C22 H22A 109.1 . .
C19 C22 H22A 109.1 . .
N10 C22 H22B 109.1 . .
C19 C22 H22B 109.1 . .
H22A C22 H22B 107.8 . .
N11 C23 N12 113.6(6) . .
N11 C23 H23A 123.2 . .
N12 C23 H23A 123.2 . .
N10 C24 N12 111.3(6) . .
N10 C24 H24A 124.3 . .
N12 C24 H24A 124.3 . .
C30 C25 C26 120.3(6) . .
C30 C25 C31 118.5(6) . .
C26 C25 C31 121.1(6) . .
C27 C26 C25 119.3(6) . .
C27 C26 H26A 120.4 . .
C25 C26 H26A 120.4 . .
C26 C27 C28 121.2(6) . .
C26 C27 C32 121.0(6) . .
C28 C27 C32 117.7(5) . .
C29 C28 C27 117.2(6) . .
C29 C28 H28A 121.4 . .
C27 C28 H28A 121.4 . .
C30 C29 C28 122.2(6) . .
C30 C29 S1 120.9(5) . .
C28 C29 S1 116.8(5) . .
C29 C30 C25 119.5(6) . .
C29 C30 H30A 120.3 . .
C25 C30 H30A 120.3 . .
O1 C31 O2 121.4(6) . .
O1 C31 C25 118.4(6) . .
O2 C31 C25 120.3(6) . .
O4 C32 O3 122.8(6) . .
O4 C32 C27 119.1(6) . .
O3 C32 C27 118.1(5) . .
H5W O10 H6W 103(3) . .

loop_
_geom_bond_atom_site_label_1
_geom_bond_atom_site_label_2
_geom_bond_distance
_geom_bond_site_symmetry_2
Cd1 N3 2.287(6) .
Cd1 N3 2.287(6) 2_886
Cd1 O9 2.290(6) 2_886
Cd1 O9 2.290(6) .
Cd1 O8 2.322(7) 2_886
Cd1 O8 2.322(7) .
Cd2 N9 2.294(6) .
Cd2 O1 2.298(5) .
Cd2 N6 2.325(6) .
Cd2 N12 2.341(6) .
Cd2 O4 2.403(5) 1_655
Cd2 O3 2.532(4) 1_655
Cd2 O2 2.555(4) .
S1 O6 1.442(5) .
S1 O7 1.443(5) .
S1 O5 1.456(5) .
S1 C29 1.788(7) .
O1 C31 1.235(8) .
O2 C31 1.254(8) .
O3 C32 1.266(8) .
O3 Cd2 2.532(4) 1_455
O4 C32 1.241(8) .
O4 Cd2 2.403(5) 1_455
O8 H1W 0.86(2) .
O8 H2W 0.87(2) .
O9 H3W 0.84(2) .
O9 H4W 0.83(2) .
N1 C10 1.319(9) .
N1 N2 1.385(8) .
N1 C7 1.436(8) .
N2 C9 1.330(10) .
N3 C9 1.334(10) .
N3 C10 1.349(9) .
N4 C12 1.309(10) .
N4 N5 1.334(10) .
N4 C8 1.466(10) .
N5 C11 1.327(10) .
N6 C12 1.317(9) .
N6 C11 1.329(10) .
N7 C18 1.332(9) .
N7 N8 1.370(8) .
N7 C16 1.460(9) .
N8 C17 1.313(9) .
N9 C18 1.322(9) .
N9 C17 1.358(9) .
N10 C24 1.325(9) .
N10 N11 1.361(8) .
N10 C22 1.446(8) .
N11 C23 1.334(9) .
N12 C24 1.336(9) .
N12 C23 1.354(8) .
C1 C2 1.376(11) .
C1 C6 1.401(10) .
C1 C7 1.507(10) .
C2 C3 1.400(11) .
C2 H2A 0.9400 .
C3 C4 1.376(10) .
C3 H3A 0.9400 .
C4 C5 1.386(11) .
C4 C8 1.507(10) .
C5 C6 1.377(10) .
C5 H5A 0.9400 .
C6 H6A 0.9400 .
C7 H7A 0.9800 .
C7 H7B 0.9800 .
C8 H8A 0.9800 .
C8 H8B 0.9800 .
C9 H9A 0.9400 .
C10 H10A 0.9400 .
C11 H11A 0.9400 .
C12 H12A 0.9400 .
C13 C14 1.369(10) .
C13 C15 1.406(11) 2_787
C13 C16 1.512(9) .
C14 C15 1.378(10) .
C14 H14A 0.9400 .
C15 C13 1.406(11) 2_787
C15 H15A 0.9400 .
C16 H16A 0.9800 .
C16 H16B 0.9800 .
C17 H17A 0.9400 .
C18 H18A 0.9400 .
C19 C20 1.372(9) .
C19 C21 1.386(9) 2_667
C19 C22 1.520(10) .
C20 C21 1.394(10) .
C20 H20A 0.9400 .
C21 C19 1.386(9) 2_667
C21 H21A 0.9400 .
C22 H22A 0.9800 .
C22 H22B 0.9800 .
C23 H23A 0.9400 .
C24 H24A 0.9400 .
C25 C30 1.381(10) .
C25 C26 1.405(9) .
C25 C31 1.516(9) .
C26 C27 1.386(8) .
C26 H26A 0.9400 .
C27 C28 1.411(9) .
C27 C32 1.524(8) .
C28 C29 1.395(8) .
C28 H28A 0.9400 .
C29 C30 1.381(8) .
C30 H30A 0.9400 .
O10 H5W 0.89(2) .
O10 H6W 0.89(2) .
O16 O17 1.06(3) .

loop_
_geom_hbond_atom_site_label_D
_geom_hbond_atom_site_label_H
_geom_hbond_atom_site_label_A
_geom_hbond_distance_DH
_geom_hbond_distance_HA
_geom_hbond_distance_DA
_geom_hbond_angle_DHA
_geom_hbond_site_symmetry_A
O8 H1W O12 0.86(2) 1.88(3) 2.731(13) 174(15) 2_786
O8 H2W O14 0.87(2) 1.90(6) 2.708(12) 155(13) .
O9 H3W O5 0.84(2) 1.89(4) 2.714(8) 166(15) 2_776
O9 H4W O10 0.83(2) 1.97(2) 2.737(10) 152(5) 1_665
O10 H5W O4 0.89(2) 2.24(8) 2.883(9) 129(8) 2_566
O10 H6W O12 0.89(2) 2.50(2) 2.945(14) 111(2) 2_676

loop_
_geom_torsion_atom_site_label_1
_geom_torsion_atom_site_label_2
_geom_torsion_atom_site_label_3
_geom_torsion_atom_site_label_4
_geom_torsion
_geom_torsion_site_symmetry_1
_geom_torsion_site_symmetry_4
N9 Cd2 O1 C31 3.7(7) . .
N6 Cd2 O1 C31 -95.5(5) . .
N12 Cd2 O1 C31 84.3(5) . .
O4 Cd2 O1 C31 170.8(5) 1_655 .
O3 Cd2 O1 C31 -178.9(4) 1_655 .
O2 Cd2 O1 C31 -2.4(4) . .
N9 Cd2 O2 C31 -174.1(4) . .
O1 Cd2 O2 C31 2.3(4) . .
N6 Cd2 O2 C31 90.1(4) . .
N12 Cd2 O2 C31 -85.1(4) . .
O4 Cd2 O2 C31 -7.0(5) 1_655 .
C10 N1 N2 C9 -1.4(8) . .
C7 N1 N2 C9 177.5(7) . .
O9 Cd1 N3 C9 -156.5(7) 2_886 .
O9 Cd1 N3 C9 23.5(7) . .
O8 Cd1 N3 C9 -64.8(7) 2_886 .
O8 Cd1 N3 C9 115.2(7) . .
O9 Cd1 N3 C10 39.2(6) 2_886 .
O9 Cd1 N3 C10 -140.8(6) . .
O8 Cd1 N3 C10 130.9(6) 2_886 .
O8 Cd1 N3 C10 -49.1(6) . .
C12 N4 N5 C11 0.7(12) . .
C8 N4 N5 C11 179.6(9) . .
N9 Cd2 N6 C12 102.1(8) . .
O1 Cd2 N6 C12 -113.5(8) . .
O4 Cd2 N6 C12 -32.6(8) 1_655 .
O3 Cd2 N6 C12 19.7(7) 1_655 .
O2 Cd2 N6 C12 -166.3(7) . .
N9 Cd2 N6 C11 -92.7(8) . .
O1 Cd2 N6 C11 51.7(8) . .
O4 Cd2 N6 C11 132.6(8) 1_655 .
O3 Cd2 N6 C11 -175.1(8) 1_655 .
O2 Cd2 N6 C11 -1.1(8) . .
C18 N7 N8 C17 0.2(7) . .
C16 N7 N8 C17 177.5(6) . .
O1 Cd2 N9 C18 -29.1(9) . .
N6 Cd2 N9 C18 68.1(7) . .
N12 Cd2 N9 C18 -108.2(7) . .
O4 Cd2 N9 C18 168.6(6) 1_655 .
O3 Cd2 N9 C18 152.8(7) 1_655 .
O2 Cd2 N9 C18 -24.3(7) . .
O1 Cd2 N9 C17 151.9(5) . .
N6 Cd2 N9 C17 -110.9(5) . .
N12 Cd2 N9 C17 72.9(5) . .
O4 Cd2 N9 C17 -10.3(6) 1_655 .
O3 Cd2 N9 C17 -26.1(5) 1_655 .
O2 Cd2 N9 C17 156.7(5) . .
C24 N10 N11 C23 -1.0(8) . .
C22 N10 N11 C23 -178.0(6) . .
N9 Cd2 N12 C24 -146.4(5) . .
O1 Cd2 N12 C24 69.1(5) . .
O4 Cd2 N12 C24 -12.3(5) 1_655 .
O3 Cd2 N12 C24 -63.7(5) 1_655 .
O2 Cd2 N12 C24 122.2(5) . .
N9 Cd2 N12 C23 66.7(6) . .
O4 Cd2 N12 C23 -159.3(6) 1_655 .
O3 Cd2 N12 C23 149.4(6) 1_655 .
O2 Cd2 N12 C23 -24.8(6) . .
C6 C1 C2 C3 0.6(12) . .
C7 C1 C2 C3 -179.5(8) . .
C1 C2 C3 C4 0.0(14) . .
C2 C3 C4 C5 -1.1(13) . .
C2 C3 C4 C8 -177.6(8) . .
C3 C4 C5 C6 1.7(12) . .
C8 C4 C5 C6 178.2(8) . .
C4 C5 C6 C1 -1.1(12) . .
C2 C1 C6 C5 0.0(11) . .
C7 C1 C6 C5 -179.9(7) . .
C10 N1 C7 C1 -115.8(8) . .
N2 N1 C7 C1 65.6(8) . .
C2 C1 C7 N1 -104.8(8) . .
C6 C1 C7 N1 75.1(9) . .
C12 N4 C8 C4 -105.0(12) . .
N5 N4 C8 C4 76.3(12) . .
C3 C4 C8 N4 -128.9(8) . .
C5 C4 C8 N4 54.6(11) . .
N1 N2 C9 N3 2.0(9) . .
C10 N3 C9 N2 -1.8(10) . .
Cd1 N3 C9 N2 -168.5(5) . .
N2 N1 C10 N3 0.4(8) . .
C7 N1 C10 N3 -178.3(7) . .
C9 N3 C10 N1 0.8(8) . .
Cd1 N3 C10 N1 168.7(5) . .
N4 N5 C11 N6 -1.0(12) . .
C12 N6 C11 N5 0.9(12) . .
Cd2 N6 C11 N5 -166.6(6) . .
N5 N4 C12 N6 -0.2(12) . .
C8 N4 C12 N6 -179.0(9) . .
C11 N6 C12 N4 -0.4(11) . .
Cd2 N6 C12 N4 168.2(6) . .
C15 C13 C14 C15 -1.3(12) 2_787 .
C16 C13 C14 C15 179.4(7) . .
C13 C14 C15 C13 1.3(12) . 2_787
C18 N7 C16 C13 -138.6(7) . .
N8 N7 C16 C13 44.9(8) . .
C14 C13 C16 N7 -88.1(8) . .
C15 C13 C16 N7 92.5(8) 2_787 .
N7 N8 C17 N9 0.1(8) . .
C18 N9 C17 N8 -0.3(8) . .
Cd2 N9 C17 N8 178.9(5) . .
C17 N9 C18 N7 0.5(8) . .
Cd2 N9 C18 N7 -178.6(5) . .
N8 N7 C18 N9 -0.5(8) . .
C16 N7 C18 N9 -177.2(6) . .
C21 C19 C20 C21 -1.1(12) 2_667 .
C22 C19 C20 C21 -177.5(6) . .
C19 C20 C21 C19 1.1(12) . 2_667
C24 N10 C22 C19 -97.8(8) . .
N11 N10 C22 C19 78.6(8) . .
C20 C19 C22 N10 -139.5(7) . .
C21 C19 C22 N10 44.2(9) 2_667 .
N10 N11 C23 N12 1.1(9) . .
C24 N12 C23 N11 -0.8(9) . .
Cd2 N12 C23 N11 151.7(5) . .
N11 N10 C24 N12 0.6(8) . .
C22 N10 C24 N12 177.3(6) . .
C23 N12 C24 N10 0.1(8) . .
Cd2 N12 C24 N10 -153.2(5) . .
C30 C25 C26 C27 -0.1(10) . .
C31 C25 C26 C27 176.9(6) . .
C25 C26 C27 C28 3.5(10) . .
C25 C26 C27 C32 179.2(6) . .
C26 C27 C28 C29 -6.0(9) . .
C32 C27 C28 C29 178.1(6) . .
C27 C28 C29 C30 5.4(10) . .
C27 C28 C29 S1 -178.1(5) . .
O6 S1 C29 C30 -125.1(6) . .
O7 S1 C29 C30 113.9(6) . .
O5 S1 C29 C30 -6.3(6) . .
O6 S1 C29 C28 58.3(6) . .
O7 S1 C29 C28 -62.7(6) . .
O5 S1 C29 C28 177.1(5) . .
C28 C29 C30 C25 -2.2(10) . .
S1 C29 C30 C25 -178.6(5) . .
C26 C25 C30 C29 -0.6(10) . .
C31 C25 C30 C29 -177.6(6) . .
Cd2 O1 C31 O2 4.5(8) . .
Cd2 O1 C31 C25 -176.1(5) . .
Cd2 O2 C31 O1 -4.0(7) . .
Cd2 O2 C31 C25 176.6(6) . .
C30 C25 C31 O1 1.3(10) . .
C26 C25 C31 O1 -175.7(6) . .
C30 C25 C31 O2 -179.2(6) . .
C26 C25 C31 O2 3.7(10) . .
Cd2 O4 C32 O3 2.3(7) 1_455 .
Cd2 O4 C32 C27 -177.7(5) 1_455 .
Cd2 O3 C32 O4 -2.2(6) 1_455 .
Cd2 O3 C32 C27 177.8(5) 1_455 .
C26 C27 C32 O4 -171.9(6) . .
C28 C27 C32 O4 3.9(9) . .
C26 C27 C32 O3 8.0(9) . .
C28 C27 C32 O3 -176.1(6) . .
